data_7049367
loop_
_publ_author_name
'Lee, Chien-Ming'
'Sankaralingam, Muniyandi'
'Chuo, Chi-He'
'Tseng, Tzu-Hsien'
'Chen, Peter P.-Y.'
'Chiang, Ming-Hsi'
'Li, Xiao-Xi'
'Lee, Yong-Min'
'Nam, Wonwoo'

_publ_section_title
;
 A Mn(iv)-peroxo complex in the reactions with proton donors.
;
_journal_issue 16
_journal_name_full 'Dalton transactions (Cambridge, England : 2003)'
_journal_page_first 5203
_journal_page_last 5213
_journal_paper_doi 10.1039/c9dt00649d
_journal_volume 48
_journal_year 2019
_chemical_formula_sum 'C51 H64 Mn O P2 S3 Si3'
_chemical_formula_weight 990.35
_space_group_crystal_system monoclinic
_space_group_IT_number 14
_space_group_name_Hall '-P 2ybc'
_space_group_name_H-M_alt 'P 1 21/c 1'
_symmetry_space_group_name_Hall '-P 2ybc'
_symmetry_space_group_name_H-M 'P 1 21/c 1'
_atom_sites_solution_hydrogens geom
_audit_creation_method SHELXL-2018/3
_audit_update_record
;
2019-03-10 deposited with the CCDC.    2019-03-19 downloaded from the CCDC.
;
_cell_angle_alpha 90
_cell_angle_beta 100.6307(11)
_cell_angle_gamma 90
_cell_formula_units_Z 4
_cell_length_a 10.9507(4)
_cell_length_b 19.2495(8)
_cell_length_c 25.3023(11)
_cell_measurement_reflns_used 5180
_cell_measurement_temperature 150(2)
_cell_measurement_theta_max 21.83
_cell_measurement_theta_min 2.17
_cell_volume 5242.1(4)
_computing_cell_refinement 'Bruker SAINT'
_computing_data_collection 'Bruker SMART'
_computing_data_reduction 'Bruker SAINT'
_computing_molecular_graphics 'Bruker SHELXTL'
_computing_publication_material 'Bruker SHELXTL'
_computing_structure_refinement 'SHELXL-2018/3 (Sheldrick, 2018)'
_computing_structure_solution 'SHELXS-97 (Sheldrick 2008)'
_diffrn_ambient_temperature 150(2)
_diffrn_measured_fraction_theta_full 1.000
_diffrn_measured_fraction_theta_max 1.000
_diffrn_measurement_device_type 'BRUKER SMART APEXCCD area detector'
_diffrn_measurement_method 'omega scans'
_diffrn_radiation_type MoK\a
_diffrn_radiation_wavelength 0.71073
_diffrn_reflns_av_R_equivalents 0.0643
_diffrn_reflns_av_unetI/netI 0.0618
_diffrn_reflns_Laue_measured_fraction_full 1.000
_diffrn_reflns_Laue_measured_fraction_max 1.000
_diffrn_reflns_limit_h_max 14
_diffrn_reflns_limit_h_min -14
_diffrn_reflns_limit_k_max 22
_diffrn_reflns_limit_k_min -25
_diffrn_reflns_limit_l_max 32
_diffrn_reflns_limit_l_min -32
_diffrn_reflns_number 40144
_diffrn_reflns_point_group_measured_fraction_full 1.000
_diffrn_reflns_point_group_measured_fraction_max 1.000
_diffrn_reflns_theta_full 25.242
_diffrn_reflns_theta_max 27.499
_diffrn_reflns_theta_min 1.892
_exptl_absorpt_coefficient_mu 0.536
_exptl_absorpt_correction_T_max 0.7643
_exptl_absorpt_correction_T_min 0.7021
_exptl_absorpt_correction_type multi-scan
_exptl_absorpt_process_details 'Bruker SADABS'
_exptl_crystal_colour red-brown
_exptl_crystal_density_diffrn 1.255
_exptl_crystal_density_meas ?
_exptl_crystal_description block
_exptl_crystal_F_000 2092
_exptl_crystal_size_max 0.300
_exptl_crystal_size_mid 0.230
_exptl_crystal_size_min 0.220
_refine_diff_density_max 0.642
_refine_diff_density_min -0.472
_refine_diff_density_rms 0.071
_refine_ls_extinction_method none
_refine_ls_goodness_of_fit_ref 1.049
_refine_ls_hydrogen_treatment constr
_refine_ls_matrix_type full
_refine_ls_number_parameters 563
_refine_ls_number_reflns 12045
_refine_ls_number_restraints 3
_refine_ls_restrained_S_all 1.053
_refine_ls_R_factor_all 0.0809
_refine_ls_R_factor_gt 0.0543
_refine_ls_shift/su_max 0.001
_refine_ls_shift/su_mean 0.000
_refine_ls_structure_factor_coef Fsqd
_refine_ls_weighting_details 'w=1/[\s^2^(Fo^2^)+(0.0505P)^2^+2.3412P] where P=(Fo^2^+2Fc^2^)/3'
_refine_ls_weighting_scheme calc
_refine_ls_wR_factor_gt 0.1145
_refine_ls_wR_factor_ref 0.1255
_reflns_Friedel_coverage 0.000
_reflns_number_gt 8849
_reflns_number_total 12045
_reflns_threshold_expression 'I > 2\s(I)'
_cod_data_source_file c9dt00649d2.cif
_cod_data_source_block ic16640
_cod_depositor_comments
;
The following automatic conversions were performed:

'_exptl_crystal_density_meas' value 'not_measured' was changed to '?'
- the value is perceived as not measured.

Automatic conversion script
Id: cif_fix_values 4973 2017-02-22 13:04:09Z antanas 

 Adding full bibliography for 7049365--7049369.cif.
;
_cod_database_code 7049367
_shelx_shelxl_version_number 2018/3
_shelx_space_group_comment
; 
The symmetry employed for this shelxl refinement is uniquely defined 
by the following loop, which should always be used as a source of 
symmetry information in preference to the above space-group names. 
They are only intended as comments. 
;
_shelx_estimated_absorpt_t_min 0.856
_shelx_estimated_absorpt_t_max 0.891

loop_
_space_group_symop_operation_xyz
'x, y, z'
'-x, y+1/2, -z+1/2'
'-x, -y, -z'
'x, -y-1/2, z-1/2'

loop_
_atom_site_label
_atom_site_type_symbol
_atom_site_fract_x
_atom_site_fract_y
_atom_site_fract_z
_atom_site_U_iso_or_equiv
_atom_site_adp_type
_atom_site_occupancy
_atom_site_site_symmetry_order
_atom_site_calc_flag
_atom_site_refinement_flags_posn
_atom_site_refinement_flags_adp
Mn Mn 0.21605(4) 0.72907(2) 0.33758(2) 0.02381(11) Uani 1 1 d . .
S1 S 0.06287(7) 0.69689(4) 0.38921(3) 0.03052(17) Uani 1 1 d . .
S2 S 0.23906(7) 0.66511(4) 0.26008(3) 0.03509(18) Uani 1 1 d . .
S3 S 0.40658(7) 0.77373(4) 0.38954(3) 0.03176(17) Uani 1 1 d . .
P1 P 0.30054(6) 0.62940(4) 0.37739(3) 0.02174(15) Uani 1 1 d . .
P2 P 0.06495(7) 0.85218(4) 0.25648(3) 0.02898(17) Uani 1 1 d . .
Si1 Si -0.16755(7) 0.60783(4) 0.43217(3) 0.03073(19) Uani 1 1 d . .
Si2 Si 0.33503(10) 0.56615(5) 0.16667(4) 0.0467(2) Uani 1 1 d . .
Si3 Si 0.60440(8) 0.82542(4) 0.50132(3) 0.0359(2) Uani 1 1 d . .
O1 O 0.13818(18) 0.81195(10) 0.30265(8) 0.0344(5) Uani 1 1 d . .
C1 C 0.1801(2) 0.57182(13) 0.38931(10) 0.0229(5) Uani 1 1 d . .
C2 C 0.0733(2) 0.60590(14) 0.39875(10) 0.0246(6) Uani 1 1 d . .
C3 C -0.0234(2) 0.56725(14) 0.41465(10) 0.0270(6) Uani 1 1 d . .
C4 C -0.0087(3) 0.49532(15) 0.41747(11) 0.0304(6) Uani 1 1 d . .
H4 H -0.072329 0.468225 0.428257 0.036 Uiso 1 1 calc R U
C5 C 0.0942(3) 0.46146(15) 0.40530(11) 0.0307(6) Uani 1 1 d . .
H5 H 0.098676 0.412183 0.406310 0.037 Uiso 1 1 calc R U
C6 C 0.1903(3) 0.49992(14) 0.39169(11) 0.0279(6) Uani 1 1 d . .
H6 H 0.262322 0.477496 0.384060 0.033 Uiso 1 1 calc R U
C7 C -0.2571(3) 0.53603(16) 0.45694(12) 0.0358(7) Uani 1 1 d . .
H7A H -0.330189 0.555292 0.468937 0.054 Uiso 1 1 calc R U
H7B H -0.204236 0.512402 0.487074 0.054 Uiso 1 1 calc R U
H7C H -0.283758 0.502743 0.427789 0.054 Uiso 1 1 calc R U
C8 C -0.1229(3) 0.67117(16) 0.48794(13) 0.0399(7) Uani 1 1 d . .
H8A H -0.090666 0.713529 0.473958 0.060 Uiso 1 1 calc R U
H8B H -0.058537 0.650729 0.515651 0.060 Uiso 1 1 calc R U
H8C H -0.195844 0.682600 0.503575 0.060 Uiso 1 1 calc R U
C9 C -0.2642(3) 0.64945(17) 0.37246(13) 0.0422(8) Uani 1 1 d . .
H9A H -0.338883 0.669395 0.382623 0.063 Uiso 1 1 calc R U
H9B H -0.288320 0.614570 0.344256 0.063 Uiso 1 1 calc R U
H9C H -0.216275 0.686323 0.359027 0.063 Uiso 1 1 calc R U
C10 C 0.3865(2) 0.58375(14) 0.33446(11) 0.0250(6) Uani 1 1 d . .
C11 C 0.3450(3) 0.59723(15) 0.27973(11) 0.0283(6) Uani 1 1 d . .
C12 C 0.3905(3) 0.55572(15) 0.24128(12) 0.0339(7) Uani 1 1 d . .
C13 C 0.4776(3) 0.50548(17) 0.26103(13) 0.0419(8) Uani 1 1 d . .
H13 H 0.509345 0.477265 0.235871 0.050 Uiso 1 1 calc R U
C14 C 0.5209(3) 0.49399(17) 0.31485(13) 0.0409(8) Uani 1 1 d . .
H14 H 0.582307 0.459575 0.326171 0.049 Uiso 1 1 calc R U
C15 C 0.4738(3) 0.53324(15) 0.35235(12) 0.0316(6) Uani 1 1 d . .
H15 H 0.501062 0.525523 0.389751 0.038 Uiso 1 1 calc R U
C16 C 0.4048(4) 0.4957(2) 0.13148(15) 0.0659(11) Uani 1 1 d . .
H16A H 0.370360 0.497521 0.092901 0.099 Uiso 1 1 calc R U
H16B H 0.385595 0.450513 0.145880 0.099 Uiso 1 1 calc R U
H16C H 0.495082 0.501855 0.137136 0.099 Uiso 1 1 calc R U
C17 C 0.1630(4) 0.5557(3) 0.14918(16) 0.0753(13) Uani 1 1 d . .
H17A H 0.122986 0.590129 0.168914 0.113 Uiso 1 1 calc R U
H17B H 0.140087 0.508889 0.158984 0.113 Uiso 1 1 calc R U
H17C H 0.135483 0.562697 0.110442 0.113 Uiso 1 1 calc R U
C18 C 0.3885(4) 0.65118(19) 0.14493(14) 0.0582(10) Uani 1 1 d . .
H18A H 0.362961 0.655887 0.105888 0.087 Uiso 1 1 calc R U
H18B H 0.479272 0.653826 0.154547 0.087 Uiso 1 1 calc R U
H18C H 0.351544 0.688734 0.162876 0.087 Uiso 1 1 calc R U
C19 C 0.3962(2) 0.64966(14) 0.44103(10) 0.0231(5) Uani 1 1 d . .
C20 C 0.4463(2) 0.71677(13) 0.44485(10) 0.0237(6) Uani 1 1 d . .
C21 C 0.5276(2) 0.73729(14) 0.49253(10) 0.0268(6) Uani 1 1 d . .
C22 C 0.5498(3) 0.68896(15) 0.53415(11) 0.0310(6) Uani 1 1 d . .
H22 H 0.604284 0.701628 0.566423 0.037 Uiso 1 1 calc R U
C23 C 0.4969(3) 0.62363(15) 0.53106(11) 0.0312(6) Uani 1 1 d . .
H23 H 0.513279 0.592913 0.560917 0.037 Uiso 1 1 calc R U
C24 C 0.4201(2) 0.60351(14) 0.48403(10) 0.0264(6) Uani 1 1 d . .
H24 H 0.383768 0.558524 0.481041 0.032 Uiso 1 1 calc R U
C25 C 0.7026(3) 0.83974(18) 0.44970(13) 0.0464(8) Uani 1 1 d . .
H25A H 0.649945 0.840257 0.413895 0.070 Uiso 1 1 calc R U
H25B H 0.763658 0.802185 0.451641 0.070 Uiso 1 1 calc R U
H25C H 0.745870 0.884329 0.456357 0.070 Uiso 1 1 calc R U
C26 C 0.4869(4) 0.89559(18) 0.49832(16) 0.0567(10) Uani 1 1 d . .
H26A H 0.528970 0.939938 0.508110 0.085 Uiso 1 1 calc R U
H26B H 0.431310 0.885166 0.523516 0.085 Uiso 1 1 calc R U
H26C H 0.438410 0.898679 0.461748 0.085 Uiso 1 1 calc R U
C27 C 0.7069(4) 0.8270(2) 0.56923(13) 0.0571(10) Uani 1 1 d . .
H27A H 0.745239 0.873008 0.575659 0.086 Uiso 1 1 calc R U
H27B H 0.772007 0.791756 0.570753 0.086 Uiso 1 1 calc R U
H27C H 0.657237 0.817188 0.596842 0.086 Uiso 1 1 calc R U
C28 C 0.1007(2) 0.82739(15) 0.19259(11) 0.0285(6) Uani 1 1 d . .
C29 C 0.1844(3) 0.86571(16) 0.16970(13) 0.0373(7) Uani 1 1 d . .
H29 H 0.220763 0.906439 0.187120 0.045 Uiso 1 1 calc R U
C30 C 0.2155(3) 0.84481(17) 0.12142(13) 0.0401(8) Uani 1 1 d . .
H30 H 0.274565 0.871164 0.106753 0.048 Uiso 1 1 calc R U
C31 C 0.1639(3) 0.78770(18) 0.09440(12) 0.0390(8) Uani 1 1 d . .
C32 C 0.0800(3) 0.74926(18) 0.11722(12) 0.0436(8) Uani 1 1 d . .
H32 H 0.043239 0.708985 0.099254 0.052 Uiso 1 1 calc R U
C33 C 0.0490(3) 0.76857(16) 0.16582(12) 0.0380(7) Uani 1 1 d . .
H33 H -0.008208 0.741265 0.180898 0.046 Uiso 1 1 calc R U
C34 C 0.1986(3) 0.7667(2) 0.04154(13) 0.0543(10) Uani 1 1 d . .
H34A H 0.168088 0.801690 0.014148 0.081 Uiso 1 1 calc R U
H34B H 0.161110 0.721602 0.030299 0.081 Uiso 1 1 calc R U
H34C H 0.289224 0.763203 0.045910 0.081 Uiso 1 1 calc R U
C35 C -0.0984(3) 0.84072(15) 0.25310(11) 0.0310(6) Uani 1 1 d . .
C36 C -0.1840(3) 0.84759(17) 0.20538(12) 0.0381(7) Uani 1 1 d . .
H36 H -0.156147 0.858140 0.172902 0.046 Uiso 1 1 calc R U
C37 C -0.3096(3) 0.83912(17) 0.20507(12) 0.0396(7) Uani 1 1 d . .
H37 H -0.366750 0.844103 0.172146 0.047 Uiso 1 1 calc R U
C38 C -0.3541(3) 0.82362(15) 0.25132(13) 0.0363(7) Uani 1 1 d . .
C39 C -0.2686(3) 0.81795(16) 0.29857(12) 0.0393(8) Uani 1 1 d . .
H39 H -0.297171 0.808089 0.331003 0.047 Uiso 1 1 calc R U
C40 C -0.1424(3) 0.82617(16) 0.30015(12) 0.0369(7) Uani 1 1 d . .
H40 H -0.085841 0.821883 0.333302 0.044 Uiso 1 1 calc R U
C41 C -0.4903(3) 0.81116(19) 0.25049(16) 0.0516(9) Uani 1 1 d . .
H41A H -0.538522 0.826814 0.216024 0.077 Uiso 1 1 calc R U
H41B H -0.516263 0.837124 0.279843 0.077 Uiso 1 1 calc R U
H41C H -0.504591 0.761452 0.255056 0.077 Uiso 1 1 calc R U
C42 C 0.1025(3) 0.94206(15) 0.26562(11) 0.0313(6) Uani 1 1 d . .
C43 C 0.0304(3) 0.99258(17) 0.23609(13) 0.0467(9) Uani 1 1 d . .
H43 H -0.045021 0.979874 0.213126 0.056 Uiso 1 1 calc R U
C44 C 0.0667(3) 1.06108(17) 0.23963(13) 0.0478(9) Uani 1 1 d . .
H44 H 0.016347 1.094905 0.218628 0.057 Uiso 1 1 calc R U
C45 C 0.1738(3) 1.08151(16) 0.27274(12) 0.0404(8) Uani 1 1 d . .
C46 C 0.2440(4) 1.03175(18) 0.30315(17) 0.0612(11) Uani 1 1 d . .
H46 H 0.317909 1.045106 0.326897 0.073 Uiso 1 1 calc R U
C47 C 0.2095(3) 0.96266(18) 0.29995(15) 0.0543(10) Uani 1 1 d . .
H47 H 0.259555 0.929149 0.321448 0.065 Uiso 1 1 calc R U
C48 C 0.2147(4) 1.15618(17) 0.27509(15) 0.0573(10) Uani 1 1 d . .
H48A H 0.158693 1.183056 0.247954 0.086 Uiso 1 1 calc R U
H48B H 0.299569 1.159084 0.267972 0.086 Uiso 1 1 calc R U
H48C H 0.212637 1.175053 0.310885 0.086 Uiso 1 1 calc R U
C49 C 0.0043(5) 0.9672(2) 0.4852(2) 0.108(2) Uani 1 1 d D .
H49A H -0.066973 0.965272 0.454831 0.129 Uiso 1 1 calc R U
H49B H -0.005002 0.928104 0.509558 0.129 Uiso 1 1 calc R U
C50 C 0.1196(6) 0.9559(4) 0.4636(3) 0.164(3) Uani 1 1 d D .
H50A H 0.134057 0.996695 0.441655 0.196 Uiso 1 1 calc R U
H50B H 0.190748 0.952365 0.493908 0.196 Uiso 1 1 calc R U
C51 C 0.1151(7) 0.8936(4) 0.4307(3) 0.149(3) Uani 1 1 d D .
H51A H 0.085302 0.854498 0.449599 0.224 Uiso 1 1 calc R U
H51B H 0.198454 0.883229 0.423906 0.224 Uiso 1 1 calc R U
H51C H 0.058447 0.901170 0.396376 0.224 Uiso 1 1 calc R U

loop_
_atom_site_aniso_label
_atom_site_aniso_U_11
_atom_site_aniso_U_22
_atom_site_aniso_U_33
_atom_site_aniso_U_23
_atom_site_aniso_U_13
_atom_site_aniso_U_12
Mn 0.0251(2) 0.0233(2) 0.0233(2) 0.00351(16) 0.00537(16) 0.00107(17)
S1 0.0300(4) 0.0247(4) 0.0405(4) 0.0027(3) 0.0161(3) 0.0011(3)
S2 0.0391(4) 0.0412(5) 0.0234(3) -0.0018(3) 0.0020(3) 0.0104(3)
S3 0.0355(4) 0.0278(4) 0.0301(4) 0.0079(3) 0.0013(3) -0.0071(3)
P1 0.0210(3) 0.0220(4) 0.0229(3) 0.0010(3) 0.0056(3) -0.0006(3)
P2 0.0311(4) 0.0286(4) 0.0269(4) 0.0043(3) 0.0047(3) 0.0032(3)
Si1 0.0248(4) 0.0339(5) 0.0357(4) 0.0016(3) 0.0113(3) -0.0036(3)
Si2 0.0589(6) 0.0518(6) 0.0301(5) -0.0125(4) 0.0098(4) -0.0004(5)
Si3 0.0451(5) 0.0297(5) 0.0320(4) -0.0038(3) 0.0046(4) -0.0093(4)
O1 0.0391(12) 0.0298(11) 0.0332(11) 0.0054(9) 0.0038(9) 0.0077(9)
C1 0.0239(14) 0.0229(14) 0.0226(12) 0.0013(10) 0.0062(10) -0.0019(11)
C2 0.0262(14) 0.0234(14) 0.0250(13) -0.0009(11) 0.0068(11) -0.0016(11)
C3 0.0234(14) 0.0317(16) 0.0266(13) 0.0008(11) 0.0065(11) -0.0038(12)
C4 0.0291(15) 0.0314(16) 0.0324(15) -0.0031(12) 0.0102(12) -0.0075(12)
C5 0.0391(17) 0.0206(14) 0.0337(15) 0.0010(11) 0.0101(13) -0.0047(12)
C6 0.0271(15) 0.0273(15) 0.0296(14) 0.0005(12) 0.0062(11) 0.0010(12)
C7 0.0269(15) 0.0459(19) 0.0364(16) 0.0032(14) 0.0106(12) -0.0063(14)
C8 0.0382(18) 0.0386(18) 0.0473(18) -0.0049(15) 0.0197(15) -0.0045(14)
C9 0.0298(17) 0.047(2) 0.0508(19) 0.0112(16) 0.0105(14) -0.0013(15)
C10 0.0228(14) 0.0230(14) 0.0310(14) -0.0007(11) 0.0100(11) -0.0018(11)
C11 0.0266(15) 0.0306(16) 0.0289(14) -0.0026(12) 0.0078(11) -0.0019(12)
C12 0.0385(17) 0.0328(17) 0.0326(15) -0.0061(13) 0.0120(13) -0.0029(14)
C13 0.050(2) 0.0365(18) 0.0446(18) -0.0082(15) 0.0218(15) 0.0040(15)
C14 0.0386(18) 0.0370(18) 0.0494(19) 0.0010(15) 0.0146(15) 0.0101(15)
C15 0.0299(16) 0.0316(16) 0.0350(15) 0.0025(12) 0.0105(12) 0.0026(13)
C16 0.092(3) 0.063(3) 0.046(2) -0.0225(19) 0.023(2) 0.001(2)
C17 0.068(3) 0.099(4) 0.053(2) -0.030(2) -0.002(2) -0.013(3)
C18 0.078(3) 0.063(3) 0.0369(19) 0.0051(17) 0.0199(18) 0.012(2)
C19 0.0213(13) 0.0248(14) 0.0238(13) -0.0005(10) 0.0059(10) 0.0008(11)
C20 0.0255(14) 0.0224(14) 0.0253(13) 0.0007(10) 0.0100(11) 0.0001(11)
C21 0.0270(14) 0.0280(15) 0.0258(13) -0.0005(11) 0.0059(11) -0.0009(12)
C22 0.0302(15) 0.0394(17) 0.0232(13) -0.0003(12) 0.0046(11) -0.0005(13)
C23 0.0327(16) 0.0352(17) 0.0257(14) 0.0074(12) 0.0058(12) 0.0017(13)
C24 0.0257(14) 0.0259(15) 0.0292(14) 0.0049(11) 0.0088(11) -0.0017(12)
C25 0.047(2) 0.044(2) 0.0492(19) 0.0051(16) 0.0097(16) -0.0146(16)
C26 0.077(3) 0.034(2) 0.061(2) -0.0053(17) 0.017(2) 0.0015(18)
C27 0.070(3) 0.054(2) 0.0401(19) -0.0082(17) -0.0064(17) -0.022(2)
C28 0.0251(14) 0.0319(16) 0.0283(14) 0.0063(12) 0.0045(11) 0.0058(12)
C29 0.0301(16) 0.0375(18) 0.0461(18) 0.0002(14) 0.0115(13) -0.0015(14)
C30 0.0333(17) 0.045(2) 0.0455(18) 0.0087(15) 0.0177(14) 0.0025(15)
C31 0.0297(16) 0.057(2) 0.0303(15) 0.0081(14) 0.0067(13) 0.0081(15)
C32 0.046(2) 0.049(2) 0.0356(17) -0.0066(15) 0.0066(14) -0.0085(16)
C33 0.0402(18) 0.0420(19) 0.0338(16) 0.0036(14) 0.0123(13) -0.0083(15)
C34 0.049(2) 0.082(3) 0.0335(17) -0.0002(18) 0.0119(15) 0.005(2)
C35 0.0335(16) 0.0302(16) 0.0304(14) 0.0042(12) 0.0091(12) 0.0031(13)
C36 0.0367(17) 0.048(2) 0.0306(15) 0.0099(14) 0.0096(13) -0.0002(15)
C37 0.0322(17) 0.050(2) 0.0371(16) 0.0087(15) 0.0067(13) 0.0020(15)
C38 0.0364(17) 0.0301(17) 0.0459(18) 0.0045(14) 0.0169(14) 0.0041(13)
C39 0.0456(19) 0.0397(18) 0.0390(17) 0.0090(14) 0.0249(15) 0.0119(15)
C40 0.0430(18) 0.0380(18) 0.0313(15) 0.0045(13) 0.0110(13) 0.0111(14)
C41 0.041(2) 0.051(2) 0.067(2) 0.0079(18) 0.0211(17) -0.0002(17)
C42 0.0343(16) 0.0300(16) 0.0297(14) 0.0001(12) 0.0064(12) 0.0028(13)
C43 0.055(2) 0.0372(19) 0.0411(18) 0.0023(15) -0.0091(15) 0.0092(16)
C44 0.069(2) 0.0303(18) 0.0379(18) 0.0048(14) -0.0050(16) 0.0110(17)
C45 0.056(2) 0.0321(17) 0.0348(16) -0.0021(13) 0.0131(15) 0.0017(15)
C46 0.055(2) 0.035(2) 0.083(3) -0.0016(19) -0.014(2) -0.0035(18)
C47 0.052(2) 0.036(2) 0.065(2) 0.0054(17) -0.0147(18) 0.0067(17)
C48 0.086(3) 0.034(2) 0.051(2) -0.0030(16) 0.010(2) -0.0027(19)
C49 0.106(4) 0.132(6) 0.071(4) 0.008(3) -0.018(3) 0.013(4)
C50 0.121(6) 0.222(9) 0.146(7) -0.061(7) 0.019(5) 0.035(6)
C51 0.187(8) 0.142(6) 0.109(5) -0.028(5) 0.002(5) 0.034(6)

loop_
_atom_type_symbol
_atom_type_description
_atom_type_scat_dispersion_real
_atom_type_scat_dispersion_imag
_atom_type_scat_source
C C 0.0033 0.0016 'International Tables Vol C Tables 4.2.6.8 and 6.1.1.4'
H H 0.0000 0.0000 'International Tables Vol C Tables 4.2.6.8 and 6.1.1.4'
O O 0.0106 0.0060 'International Tables Vol C Tables 4.2.6.8 and 6.1.1.4'
Si Si 0.0817 0.0704 'International Tables Vol C Tables 4.2.6.8 and 6.1.1.4'
P P 0.1023 0.0942 'International Tables Vol C Tables 4.2.6.8 and 6.1.1.4'
S S 0.1246 0.1234 'International Tables Vol C Tables 4.2.6.8 and 6.1.1.4'
Mn Mn 0.3368 0.7283 'International Tables Vol C Tables 4.2.6.8 and 6.1.1.4'

loop_
_geom_angle_atom_site_label_1
_geom_angle_atom_site_label_2
_geom_angle_atom_site_label_3
_geom_angle
_geom_angle_site_symmetry_1
O1 Mn P1 177.77(7) .
O1 Mn S2 98.92(6) .
P1 Mn S2 80.33(3) .
O1 Mn S1 99.67(6) .
P1 Mn S1 79.00(3) .
S2 Mn S1 120.70(3) .
O1 Mn S3 102.61(6) .
P1 Mn S3 79.60(3) .
S2 Mn S3 115.06(3) .
S1 Mn S3 114.74(3) .
C2 S1 Mn 107.28(9) .
C11 S2 Mn 108.54(9) .
C20 S3 Mn 105.80(9) .
C1 P1 C10 106.50(12) .
C1 P1 C19 108.02(12) .
C10 P1 C19 111.44(12) .
C1 P1 Mn 110.09(9) .
C10 P1 Mn 111.10(9) .
C19 P1 Mn 109.60(9) .
O1 P2 C42 108.76(13) .
O1 P2 C35 111.04(12) .
C42 P2 C35 109.30(14) .
O1 P2 C28 112.88(12) .
C42 P2 C28 106.92(13) .
C35 P2 C28 107.82(13) .
C9 Si1 C8 111.38(16) .
C9 Si1 C7 109.65(14) .
C8 Si1 C7 108.13(14) .
C9 Si1 C3 111.29(14) .
C8 Si1 C3 109.59(13) .
C7 Si1 C3 106.63(13) .
C18 Si2 C16 108.73(18) .
C18 Si2 C17 112.6(2) .
C16 Si2 C17 107.1(2) .
C18 Si2 C12 109.26(15) .
C16 Si2 C12 108.45(16) .
C17 Si2 C12 110.58(17) .
C26 Si3 C25 110.46(17) .
C26 Si3 C27 108.61(18) .
C25 Si3 C27 108.41(17) .
C26 Si3 C21 111.00(15) .
C25 Si3 C21 110.68(14) .
C27 Si3 C21 107.57(14) .
P2 O1 Mn 154.48(13) .
C6 C1 C2 121.5(2) .
C6 C1 P1 124.7(2) .
C2 C1 P1 113.79(19) .
C1 C2 C3 119.7(2) .
C1 C2 S1 118.4(2) .
C3 C2 S1 121.8(2) .
C4 C3 C2 116.8(2) .
C4 C3 Si1 119.6(2) .
C2 C3 Si1 123.6(2) .
C5 C4 C3 123.2(3) .
C6 C5 C4 119.5(3) .
C5 C6 C1 119.1(3) .
C15 C10 C11 122.3(3) .
C15 C10 P1 123.8(2) .
C11 C10 P1 113.4(2) .
C10 C11 C12 118.9(3) .
C10 C11 S2 119.6(2) .
C12 C11 S2 121.5(2) .
C13 C12 C11 116.8(3) .
C13 C12 Si2 120.6(2) .
C11 C12 Si2 122.5(2) .
C14 C13 C12 123.9(3) .
C13 C14 C15 119.2(3) .
C10 C15 C14 118.9(3) .
C24 C19 C20 121.4(2) .
C24 C19 P1 123.9(2) .
C20 C19 P1 114.77(19) .
C19 C20 C21 119.5(2) .
C19 C20 S3 118.8(2) .
C21 C20 S3 121.7(2) .
C22 C21 C20 116.9(2) .
C22 C21 Si3 120.0(2) .
C20 C21 Si3 123.2(2) .
C23 C22 C21 123.6(3) .
C24 C23 C22 119.2(3) .
C23 C24 C19 119.5(3) .
C29 C28 C33 118.2(3) .
C29 C28 P2 120.4(2) .
C33 C28 P2 121.3(2) .
C28 C29 C30 120.2(3) .
C31 C30 C29 122.0(3) .
C30 C31 C32 117.9(3) .
C30 C31 C34 120.8(3) .
C32 C31 C34 121.3(3) .
C33 C32 C31 121.1(3) .
C28 C33 C32 120.5(3) .
C36 C35 C40 118.5(3) .
C36 C35 P2 122.5(2) .
C40 C35 P2 119.0(2) .
C37 C36 C35 120.2(3) .
C38 C37 C36 121.8(3) .
C39 C38 C37 117.5(3) .
C39 C38 C41 120.8(3) .
C37 C38 C41 121.7(3) .
C38 C39 C40 122.0(3) .
C39 C40 C35 119.9(3) .
C47 C42 C43 118.1(3) .
C47 C42 P2 120.6(2) .
C43 C42 P2 121.2(2) .
C44 C43 C42 120.7(3) .
C45 C44 C43 121.4(3) .
C44 C45 C46 118.1(3) .
C44 C45 C48 121.0(3) .
C46 C45 C48 120.9(3) .
C45 C46 C47 121.4(3) .
C46 C47 C42 120.3(3) .
C49 C49 C50 116.8(7) 3_576
C51 C50 C49 113.0(6) .

loop_
_geom_bond_atom_site_label_1
_geom_bond_atom_site_label_2
_geom_bond_distance
_geom_bond_site_symmetry_2
Mn O1 1.9432(19) .
Mn P1 2.2819(8) .
Mn S2 2.3679(8) .
Mn S1 2.3902(8) .
Mn S3 2.4102(8) .
S1 C2 1.769(3) .
S2 C11 1.757(3) .
S3 C20 1.768(3) .
P1 C1 1.790(3) .
P1 C10 1.793(3) .
P1 C19 1.794(3) .
P2 O1 1.5039(19) .
P2 C42 1.784(3) .
P2 C35 1.789(3) .
P2 C28 1.797(3) .
Si1 C9 1.858(3) .
Si1 C8 1.861(3) .
Si1 C7 1.868(3) .
Si1 C3 1.885(3) .
Si2 C18 1.856(4) .
Si2 C16 1.862(4) .
Si2 C17 1.865(4) .
Si2 C12 1.884(3) .
Si3 C26 1.857(4) .
Si3 C25 1.859(3) .
Si3 C27 1.872(3) .
Si3 C21 1.888(3) .
C1 C6 1.389(4) .
C1 C2 1.399(4) .
C2 C3 1.412(4) .
C3 C4 1.394(4) .
C4 C5 1.385(4) .
C5 C6 1.381(4) .
C10 C15 1.380(4) .
C10 C11 1.400(4) .
C11 C12 1.419(4) .
C12 C13 1.385(4) .
C13 C14 1.375(4) .
C14 C15 1.385(4) .
C19 C24 1.392(4) .
C19 C20 1.400(4) .
C20 C21 1.417(4) .
C21 C22 1.393(4) .
C22 C23 1.381(4) .
C23 C24 1.380(4) .
C28 C29 1.385(4) .
C28 C33 1.385(4) .
C29 C30 1.387(4) .
C30 C31 1.361(5) .
C31 C32 1.386(4) .
C31 C34 1.511(4) .
C32 C33 1.386(4) .
C35 C36 1.392(4) .
C35 C40 1.392(4) .
C36 C37 1.383(4) .
C37 C38 1.381(4) .
C38 C39 1.380(4) .
C38 C41 1.507(4) .
C39 C40 1.384(4) .
C42 C47 1.382(4) .
C42 C43 1.382(4) .
C43 C44 1.375(5) .
C44 C45 1.367(5) .
C45 C46 1.372(5) .
C45 C48 1.504(4) .
C46 C47 1.381(5) .
C49 C49 1.479(7) 3_576
C49 C50 1.483(7) .
C50 C51 1.455(7) .
